data_1544057
loop_
_publ_author_name
'Apurba Bhunia'
'Ennio Zangrando'
'Soumen Mistri'
'Subal Chandra Manna'

_publ_section_title
;
 Oxalato-bridged oligonuclear complexes of cadmium(II)/lead(II) with
 bipyridine coligands: Synthesis, crystal structure, electronic spectra,
 density functional theory calculation and effect of organic compounds on
 the fluorescence property
;
_journal_name_full 'Inorganica Chimica Acta'
_journal_page_first 528
_journal_page_last 537
_journal_paper_doi 10.1016/j.ica.2013.10.001
_journal_volume 409B
_journal_year 2014
_chemical_formula_sum 'C22 H20 N6 O12 Pb2'
_chemical_formula_weight 974.82
_space_group_IT_number 14
_symmetry_cell_setting monoclinic
_symmetry_space_group_name_Hall '-P 2ybc'
_symmetry_space_group_name_H-M 'P 1 21/c 1'
_atom_sites_solution_hydrogens geom
_atom_sites_solution_primary direct
_atom_sites_solution_secondary difmap
_cell_angle_alpha 90.00
_cell_angle_beta 91.8190(10)
_cell_angle_gamma 90.00
_cell_formula_units_Z 2
_cell_length_a 9.54440(10)
_cell_length_b 20.5956(3)
_cell_length_c 6.74490(10)
_cell_measurement_temperature 293(2)
_cell_volume 1325.19(3)
_computing_cell_refinement 'CRYSDA (Beurskens el al., 1992)'
_computing_data_collection 'CAD-4 Diffractometer Control Software (Enraf-Nonius, 1994)'
_computing_data_reduction 'REFLEX (local program)'
_computing_molecular_graphics 'CAMERON (Watkin, 1993)'
_computing_publication_material 'Wingx Version 2013.2 (Farrugia, 2012)'
_computing_structure_refinement 'SHELXL-97 (Sheldrick, 1997)'
_computing_structure_solution 'SHELXS-97 (Sheldrick, 1997)'
_diffrn_ambient_temperature 293(2)
_diffrn_measured_fraction_theta_full 0.997
_diffrn_measured_fraction_theta_max 0.997
_diffrn_measurement_device_type 'nonius cad4-diffractometer'
_diffrn_measurement_method '\w-2\q scan technique'
_diffrn_radiation_monochromator graphite
_diffrn_radiation_source 'fine-focus sealed tube'
_diffrn_radiation_type MoK\a
_diffrn_radiation_wavelength 0.71073
_diffrn_reflns_av_R_equivalents 0.0301
_diffrn_reflns_av_sigmaI/netI 0.0236
_diffrn_reflns_limit_h_max 13
_diffrn_reflns_limit_h_min -13
_diffrn_reflns_limit_k_max 29
_diffrn_reflns_limit_k_min -29
_diffrn_reflns_limit_l_max 9
_diffrn_reflns_limit_l_min -9
_diffrn_reflns_number 16235
_diffrn_reflns_theta_full 30.51
_diffrn_reflns_theta_max 30.51
_diffrn_reflns_theta_min 3.61
_exptl_absorpt_coefficient_mu 12.764
_exptl_absorpt_correction_T_max 0.487
_exptl_absorpt_correction_T_min 0.160
_exptl_absorpt_correction_type empirical
_exptl_absorpt_process_details 'xabs2 (Parkin et al., 1995)'
_exptl_crystal_colour colorless
_exptl_crystal_density_diffrn 2.443
_exptl_crystal_density_method 'not measured'
_exptl_crystal_description needle
_exptl_crystal_F_000 908
_exptl_crystal_size_max 0.31
_exptl_crystal_size_mid 0.19
_exptl_crystal_size_min 0.09
_refine_diff_density_max 2.448
_refine_diff_density_min -1.235
_refine_diff_density_rms 0.136
_refine_ls_extinction_method none
_refine_ls_goodness_of_fit_ref 1.130
_refine_ls_hydrogen_treatment mixed
_refine_ls_matrix_type full
_refine_ls_number_parameters 196
_refine_ls_number_reflns 4033
_refine_ls_number_restraints 0
_refine_ls_restrained_S_all 1.130
_refine_ls_R_factor_all 0.0337
_refine_ls_R_factor_gt 0.0298
_refine_ls_shift/su_max 0.002
_refine_ls_shift/su_mean 0.000
_refine_ls_structure_factor_coef Fsqd
_refine_ls_weighting_details 'calc w=1/[\s^2^(Fo^2^)+(0.0341P)^2^+1.3830P] where P=(Fo^2^+2Fc^2^)/3'
_refine_ls_weighting_scheme calc
_refine_ls_wR_factor_gt 0.0698
_refine_ls_wR_factor_ref 0.0718
_reflns_number_gt 3731
_reflns_number_total 4033
_reflns_threshold_expression >2sigma(I)
_cod_data_source_file ICA-2014-409B-528-537-1.cif
_cod_data_source_block 2
_cod_depositor_comments
;
The following automatic conversions were performed:

'_journal_paper_doi' value
'http://dx.doi.org/10.1016/j.ica.2013.10.001' was changed to
'10.1016/j.ica.2013.10.001'.

Automatic conversion script
Id: cif_fix_values 6433 2018-09-21 13:16:33Z andrius 
;
_cod_original_sg_symbol_H-M 'P 21/c'
_cod_database_code 1544057

loop_
_symmetry_equiv_pos_as_xyz
'x, y, z'
'-x, y+1/2, -z+1/2'
'-x, -y, -z'
'x, -y-1/2, z-1/2'

loop_
_atom_site_label
_atom_site_type_symbol
_atom_site_fract_x
_atom_site_fract_y
_atom_site_fract_z
_atom_site_U_iso_or_equiv
_atom_site_adp_type
_atom_site_occupancy
_atom_site_symmetry_multiplicity
_atom_site_calc_flag
_atom_site_refinement_flags
_atom_site_disorder_assembly
_atom_site_disorder_group
Pb Pb 0.688867(15) 0.037078(7) 0.37710(2) 0.03101(6) Uani 1 1 d . . .
N1 N 0.8868(3) 0.10587(16) 0.2569(5) 0.0306(7) Uani 1 1 d . . .
N2 N 0.6287(4) 0.15474(18) 0.3135(5) 0.0346(7) Uani 1 1 d . . .
C1 C 1.0108(5) 0.0794(2) 0.2177(7) 0.0402(9) Uani 1 1 d . . .
H1 H 1.0211 0.0346 0.2289 0.048 Uiso 1 1 calc R . .
C2 C 1.1232(5) 0.1155(3) 0.1617(8) 0.0479(11) Uani 1 1 d . . .
H2 H 1.2077 0.0956 0.1339 0.058 Uiso 1 1 calc R . .
C3 C 1.1092(5) 0.1814(3) 0.1471(8) 0.0503(12) Uani 1 1 d . . .
H3 H 1.1845 0.2069 0.1106 0.060 Uiso 1 1 calc R . .
C4 C 0.9823(5) 0.2097(2) 0.1872(8) 0.0424(10) Uani 1 1 d . . .
H4 H 0.9711 0.2545 0.1776 0.051 Uiso 1 1 calc R . .
C5 C 0.8712(4) 0.17064(18) 0.2419(6) 0.0295(7) Uani 1 1 d . . .
C6 C 0.7314(4) 0.19773(19) 0.2826(6) 0.0308(8) Uani 1 1 d . . .
C7 C 0.7060(5) 0.2642(2) 0.2867(7) 0.0404(10) Uani 1 1 d . . .
H5 H 0.7789 0.2935 0.2698 0.049 Uiso 1 1 calc R . .
C8 C 0.5721(6) 0.2863(3) 0.3161(7) 0.0513(13) Uani 1 1 d . . .
H6 H 0.5534 0.3307 0.3176 0.062 Uiso 1 1 calc R . .
C9 C 0.4666(6) 0.2423(3) 0.3432(8) 0.0524(13) Uani 1 1 d . . .
H7 H 0.3752 0.2562 0.3618 0.063 Uiso 1 1 calc R . .
C10 C 0.4983(5) 0.1774(3) 0.3422(7) 0.0451(11) Uani 1 1 d . . .
H8 H 0.4267 0.1477 0.3622 0.054 Uiso 1 1 calc R . .
N3 N 0.7947(5) -0.1077(2) 0.3128(7) 0.0497(10) Uani 1 1 d . . .
O1 O 0.8765(4) -0.05964(19) 0.3149(7) 0.0570(10) Uani 1 1 d . . .
O2 O 0.6664(4) -0.09712(19) 0.2918(8) 0.0674(12) Uani 1 1 d . . .
O3 O 0.8406(6) -0.1628(2) 0.3296(8) 0.0830(15) Uani 1 1 d . . .
C11 C 0.5662(4) 0.00317(19) -0.0628(6) 0.0299(7) Uani 1 1 d . . .
O4 O 0.6724(3) 0.02923(14) 0.0190(5) 0.0369(7) Uani 1 1 d . . .
O5 O 0.5607(3) -0.01669(18) -0.2364(5) 0.0429(7) Uani 1 1 d . . .
O1W O 0.8282(4) 0.08935(19) 0.7128(6) 0.0477(8) Uani 1 1 d . . .
H11 H 0.920(7) 0.087(4) 0.718(11) 0.072 Uiso 1 1 d . . .
H12 H 0.803(7) 0.076(3) 0.820(11) 0.072 Uiso 1 1 d . . .

loop_
_atom_site_aniso_label
_atom_site_aniso_U_11
_atom_site_aniso_U_22
_atom_site_aniso_U_33
_atom_site_aniso_U_23
_atom_site_aniso_U_13
_atom_site_aniso_U_12
Pb 0.03377(9) 0.03059(9) 0.02863(9) 0.00101(5) 0.00025(6) -0.00948(5)
N1 0.0304(15) 0.0275(15) 0.0341(17) -0.0006(13) 0.0021(12) -0.0054(12)
N2 0.0330(16) 0.0369(18) 0.0338(18) -0.0013(15) 0.0009(13) -0.0003(13)
C1 0.039(2) 0.036(2) 0.046(3) 0.0013(19) 0.0057(18) 0.0020(17)
C2 0.037(2) 0.056(3) 0.051(3) -0.004(2) 0.011(2) -0.001(2)
C3 0.040(2) 0.055(3) 0.056(3) 0.002(2) 0.010(2) -0.018(2)
C4 0.044(2) 0.035(2) 0.048(3) 0.0055(19) 0.0044(19) -0.0125(18)
C5 0.0344(18) 0.0273(18) 0.0267(18) -0.0001(14) -0.0001(14) -0.0054(14)
C6 0.0385(19) 0.0302(19) 0.0234(17) -0.0008(15) -0.0009(14) 0.0005(15)
C7 0.056(3) 0.034(2) 0.031(2) 0.0011(18) -0.0029(18) 0.0056(18)
C8 0.072(3) 0.045(3) 0.036(2) -0.004(2) -0.005(2) 0.022(2)
C9 0.048(3) 0.067(3) 0.041(3) -0.006(2) 0.000(2) 0.022(2)
C10 0.035(2) 0.060(3) 0.040(2) -0.003(2) 0.0045(17) 0.002(2)
N3 0.068(3) 0.035(2) 0.046(2) 0.0062(18) 0.001(2) -0.0037(19)
O1 0.0440(19) 0.0438(19) 0.083(3) -0.002(2) 0.0010(18) -0.0061(16)
O2 0.056(2) 0.044(2) 0.101(4) 0.006(2) -0.008(2) -0.0132(17)
O3 0.114(4) 0.037(2) 0.098(4) 0.003(2) 0.006(3) 0.016(2)
C11 0.0300(17) 0.0306(19) 0.0291(19) -0.0024(15) 0.0019(14) -0.0017(14)
O4 0.0301(14) 0.0491(18) 0.0318(15) -0.0022(12) 0.0054(11) -0.0118(12)
O5 0.0365(15) 0.0596(19) 0.0328(16) -0.0124(15) 0.0048(12) -0.0131(14)
O1W 0.0441(18) 0.056(2) 0.043(2) 0.0053(17) 0.0011(16) -0.0043(16)

loop_
_atom_type_symbol
_atom_type_description
_atom_type_scat_dispersion_real
_atom_type_scat_dispersion_imag
_atom_type_scat_source
C C 0.0033 0.0016 'International Tables Vol C Tables 4.2.6.8 and 6.1.1.4'
H H 0.0000 0.0000 'International Tables Vol C Tables 4.2.6.8 and 6.1.1.4'
N N 0.0061 0.0033 'International Tables Vol C Tables 4.2.6.8 and 6.1.1.4'
O O 0.0106 0.0060 'International Tables Vol C Tables 4.2.6.8 and 6.1.1.4'
Pb Pb -3.3944 10.1111 'International Tables Vol C Tables 4.2.6.8 and 6.1.1.4'

loop_
_geom_angle_atom_site_label_1
_geom_angle_atom_site_label_2
_geom_angle_atom_site_label_3
_geom_angle
_geom_angle_site_symmetry_1
_geom_angle_site_symmetry_3
O4 Pb N1 75.04(10) . .
O4 Pb N2 83.53(11) . .
N1 Pb N2 64.78(11) . .
O4 Pb O5 65.83(10) . 3_655
N1 Pb O5 132.03(11) . 3_655
N2 Pb O5 83.73(12) . 3_655
O4 Pb O1 79.60(12) . .
N1 Pb O1 81.83(11) . .
N2 Pb O1 145.52(11) . .
O5 Pb O1 115.49(11) 3_655 .
C1 N1 C5 119.1(3) . .
C1 N1 Pb 120.8(3) . .
C5 N1 Pb 120.0(2) . .
C6 N2 C10 118.4(4) . .
C6 N2 Pb 119.7(3) . .
C10 N2 Pb 121.0(3) . .
N1 C1 C2 122.6(4) . .
N1 C1 H1 118.7 . .
C2 C1 H1 118.7 . .
C3 C2 C1 118.9(5) . .
C3 C2 H2 120.5 . .
C1 C2 H2 120.5 . .
C2 C3 C4 119.4(4) . .
C2 C3 H3 120.3 . .
C4 C3 H3 120.3 . .
C3 C4 C5 119.3(4) . .
C3 C4 H4 120.4 . .
C5 C4 H4 120.4 . .
N1 C5 C4 120.7(4) . .
N1 C5 C6 117.3(3) . .
C4 C5 C6 122.0(4) . .
N2 C6 C7 121.2(4) . .
N2 C6 C5 116.6(3) . .
C7 C6 C5 122.2(4) . .
C8 C7 C6 119.4(5) . .
C8 C7 H5 120.3 . .
C6 C7 H5 120.3 . .
C9 C8 C7 119.3(5) . .
C9 C8 H6 120.4 . .
C7 C8 H6 120.4 . .
C10 C9 C8 118.7(5) . .
C10 C9 H7 120.6 . .
C8 C9 H7 120.6 . .
N2 C10 C9 122.9(5) . .
N2 C10 H8 118.5 . .
C9 C10 H8 118.5 . .
O3 N3 O2 121.5(5) . .
O3 N3 O1 120.6(5) . .
O2 N3 O1 117.9(4) . .
N3 O1 Pb 99.6(3) . .
O5 C11 O4 124.4(4) . .
O5 C11 C11 118.5(4) . 3_655
O4 C11 C11 117.1(4) . 3_655
C11 O4 Pb 119.5(3) . .
C11 O5 Pb 114.5(2) . 3_655
H11 O1W H12 104(7) . .

loop_
_geom_bond_atom_site_label_1
_geom_bond_atom_site_label_2
_geom_bond_distance
_geom_bond_site_symmetry_2
Pb O4 2.421(3) .
Pb N1 2.516(3) .
Pb N2 2.524(4) .
Pb O5 2.570(3) 3_655
Pb O1 2.720(4) .
N1 C1 1.337(5) .
N1 C5 1.346(5) .
N2 C6 1.343(5) .
N2 C10 1.349(5) .
C1 C2 1.369(6) .
C1 H1 0.9300 .
C2 C3 1.367(7) .
C2 H2 0.9300 .
C3 C4 1.379(7) .
C3 H3 0.9300 .
C4 C5 1.390(5) .
C4 H4 0.9300 .
C5 C6 1.480(6) .
C6 C7 1.392(6) .
C7 C8 1.377(7) .
C7 H5 0.9300 .
C8 C9 1.372(8) .
C8 H6 0.9300 .
C9 C10 1.370(7) .
C9 H7 0.9300 .
C10 H8 0.9300 .
N3 O3 1.219(5) .
N3 O2 1.248(6) .
N3 O1 1.261(5) .
C11 O5 1.240(5) .
C11 O4 1.259(5) .
C11 C11 1.550(7) 3_655
O5 Pb 2.570(3) 3_655
O1W H11 0.88(7) .
O1W H12 0.82(7) .

loop_
_geom_torsion_atom_site_label_1
_geom_torsion_atom_site_label_2
_geom_torsion_atom_site_label_3
_geom_torsion_atom_site_label_4
_geom_torsion
_geom_torsion_site_symmetry_1
_geom_torsion_site_symmetry_2
_geom_torsion_site_symmetry_3
_geom_torsion_site_symmetry_4
O4 Pb N1 C1 -85.7(3) . . . .
N2 Pb N1 C1 -175.5(4) . . . .
O5 Pb N1 C1 -121.4(3) 3_655 . . .
O1 Pb N1 C1 -4.3(3) . . . .
O4 Pb N1 C5 98.0(3) . . . .
N2 Pb N1 C5 8.2(3) . . . .
O5 Pb N1 C5 62.2(3) 3_655 . . .
O1 Pb N1 C5 179.4(3) . . . .
O4 Pb N2 C6 -88.0(3) . . . .
N1 Pb N2 C6 -11.5(3) . . . .
O5 Pb N2 C6 -154.3(3) 3_655 . . .
O1 Pb N2 C6 -27.1(4) . . . .
O4 Pb N2 C10 103.1(3) . . . .
N1 Pb N2 C10 179.6(4) . . . .
O5 Pb N2 C10 36.8(3) 3_655 . . .
O1 Pb N2 C10 164.0(3) . . . .
C5 N1 C1 C2 -0.3(7) . . . .
Pb N1 C1 C2 -176.7(4) . . . .
N1 C1 C2 C3 0.7(8) . . . .
C1 C2 C3 C4 -0.6(8) . . . .
C2 C3 C4 C5 0.1(8) . . . .
C1 N1 C5 C4 -0.2(6) . . . .
Pb N1 C5 C4 176.1(3) . . . .
C1 N1 C5 C6 178.7(4) . . . .
Pb N1 C5 C6 -4.9(5) . . . .
C3 C4 C5 N1 0.3(7) . . . .
C3 C4 C5 C6 -178.6(4) . . . .
C10 N2 C6 C7 2.2(6) . . . .
Pb N2 C6 C7 -167.0(3) . . . .
C10 N2 C6 C5 -177.1(4) . . . .
Pb N2 C6 C5 13.7(5) . . . .
N1 C5 C6 N2 -5.8(5) . . . .
C4 C5 C6 N2 173.1(4) . . . .
N1 C5 C6 C7 174.9(4) . . . .
C4 C5 C6 C7 -6.2(6) . . . .
N2 C6 C7 C8 -2.3(6) . . . .
C5 C6 C7 C8 176.9(4) . . . .
C6 C7 C8 C9 0.8(7) . . . .
C7 C8 C9 C10 0.7(7) . . . .
C6 N2 C10 C9 -0.7(7) . . . .
Pb N2 C10 C9 168.4(4) . . . .
C8 C9 C10 N2 -0.8(8) . . . .
O3 N3 O1 Pb -164.5(4) . . . .
O2 N3 O1 Pb 15.9(5) . . . .
O4 Pb O1 N3 -86.8(3) . . . .
N1 Pb O1 N3 -163.0(3) . . . .
N2 Pb O1 N3 -148.8(3) . . . .
O5 Pb O1 N3 -30.1(3) 3_655 . . .
O5 C11 O4 Pb -162.7(3) . . . .
C11 C11 O4 Pb 18.3(6) 3_655 . . .
N1 Pb O4 C11 -169.9(3) . . . .
N2 Pb O4 C11 -104.4(3) . . . .
O5 Pb O4 C11 -18.4(3) 3_655 . . .
O1 Pb O4 C11 105.8(3) . . . .
O4 C11 O5 Pb -163.8(3) . . . 3_655
C11 C11 O5 Pb 15.2(6) 3_655 . . 3_655
